data_5000338
loop_
_publ_author_name
'Seddon, Elisa J.'
'Yoo, Jae'
'Folting, Kirsten'
'Huffman, John C.'
'Hendrickson, David N.'
'Christou, George'

_publ_section_title
;
 Dinuclear and hexanuclear iron(III) carboxylate clusters with a
 bis(bipyridine) ligand: supramolecular aggregation of [Fe2O2] units to
 give a [Fe6O6] ladder structure&#x200A;&#x2020;
;
_journal_issue 20
_journal_name_full 'Journal of the Chemical Society, Dalton Transactions'
_journal_page_first 3640
_journal_paper_doi 10.1039/b004925p
_journal_year 2000
_chemical_formula_sum 'C12 H20 Cl4 Fe N4 O4'
_chemical_formula_weight 481.973
_space_group_IT_number 15
_symmetry_cell_setting monoclinic
_symmetry_space_group_name_Hall '-C 2yc'
_symmetry_space_group_name_H-M 'C 1 2/c 1'
_audit_creation_method 'minor manual editing of SDT2CIF v. 1.2 BETA  output'
_cell_angle_alpha 90
_cell_angle_beta 90.12(3)
_cell_angle_gamma 90
_cell_formula_units_Z 4
_cell_length_a 14.343(9)
_cell_length_b 17.631(11)
_cell_length_c 14.465(9)
_cell_measurement_reflns_used 53
_cell_measurement_temperature 104.
_cell_measurement_theta_max 10.21
_cell_measurement_theta_min 7.74
_cell_volume 3658(4)
_computing_cell_refinement 'XTEL, local package'
_computing_data_collection 'NPS, local program'
_computing_data_reduction 'XTEL, local package'
_computing_molecular_graphics 'XTEL, local package'
_computing_publication_material 'XTEL, local package'
_computing_structure_refinement 'XTEL, local package'
_computing_structure_solution MULTAN78
_diffrn_ambient_temperature 104.
_diffrn_measured_fraction_theta_full 0
_diffrn_measured_fraction_theta_max 1
_diffrn_measurement_device_type 'refurbished Picker diffractometer'
_diffrn_measurement_method '\q/2\q scans'
_diffrn_radiation_type 'Mo K\a'
_diffrn_radiation_wavelength 0.71069
_diffrn_reflns_av_R_equivalents 0.084
_diffrn_reflns_limit_h_max 17
_diffrn_reflns_limit_h_min -17
_diffrn_reflns_limit_k_max 20
_diffrn_reflns_limit_k_min 0
_diffrn_reflns_limit_l_max 17
_diffrn_reflns_limit_l_min 0
_diffrn_reflns_number 3348
_diffrn_reflns_theta_full 0
_diffrn_reflns_theta_max 24.9933
_diffrn_reflns_theta_min 3.35702
_diffrn_standards_decay_% 3
_diffrn_standards_interval_count 300
_diffrn_standards_number 4
_exptl_absorpt_coefficient_mu 0.7165
_exptl_absorpt_correction_type none
_exptl_absorpt_process_details none
_exptl_crystal_colour red/green?
_exptl_crystal_density_diffrn 0.875
_exptl_crystal_density_method 'not measured'
_exptl_crystal_description 'elongated octahedron'
_exptl_crystal_F_000 984
_exptl_crystal_size_max .30
_exptl_crystal_size_mid .25
_exptl_crystal_size_min .25
_refine_diff_density_max 0.83
_refine_diff_density_min -0.74
_refine_ls_abs_structure_details none
_refine_ls_extinction_coef 0.00000021(4)
_refine_ls_extinction_expression
;                                                                               
Larson, A. C. (1967).  Acta Cryst. 23, p. 664.  Eq. (3)                         
;
_refine_ls_extinction_method Zachariasen
_refine_ls_goodness_of_fit_ref 2.322
_refine_ls_matrix_type full
_refine_ls_number_parameters 234
_refine_ls_number_reflns 2575
_refine_ls_R_factor_gt 0.0675
_refine_ls_shift/su_max 0.0036
_refine_ls_structure_factor_coef F
_refine_ls_weighting_details w^-1^=\s^2^(F)+(.03F)^2^
_refine_ls_weighting_scheme calc
_refine_ls_wR_factor_ref 0.0573
_reflns_number_gt 2302
_reflns_number_total 3211
_reflns_threshold_expression F^2^>2.33\s(F^2^)
_cod_data_source_file b004925p.txt
_cod_data_source_block MSC98140
_cod_original_sg_symbol_H-M 'C 2/c'
_cod_original_formula_sum 'C12 H20 Cl4 Fe1 N4 O4'
_cod_database_code 5000338

loop_
_symmetry_equiv_pos_as_xyz
x,y,z
1/2+x,1/2+y,z
-x,y,1/2-z
1/2-x,1/2+y,1/2-z
x,-y,1/2+z
1/2+x,1/2-y,1/2+z
-x,-y,-z
1/2-x,1/2-y,-z

loop_
_atom_site_label
_atom_site_type_symbol
_atom_site_fract_x
_atom_site_fract_y
_atom_site_fract_z
_atom_site_U_iso_or_equiv
_atom_site_adp_type
_atom_site_occupancy
_atom_site_disorder_group
_atom_site_disorder_assembly
Fe1 Fe 0.04860(6) 0.16036(4) 0.85150(5) 0.0178(3) Uani 1 0 .
Cl2 Cl 0.90404(11) 0.15838(9) 0.93018(10) 0.0332(5) Uani 1 0 .
O3 O 0.1820(3) 0.1617(2) 0.7827(3) 0.0271(13) Uani 1 0 .
O4 O 0 0.1990(3) 0.75 0.0237(18) Uani 1 0 .
N5 N 0.1186(3) 0.1360(2) 0.9776(3) 0.0176(14) Uani 1 0 .
C6 C 0.1395(4) 0.0659(3) 1.0065(4) 0.0221(18) Uani 1 0 .
C7 C 0.1815(4) 0.0521(3) 1.0907(4) 0.0234(19) Uani 1 0 .
C8 C 0.2056(4) 0.1137(3) 1.1450(4) 0.0213(18) Uani 1 0 .
C9 C 0.1857(4) 0.1856(3) 1.1164(4) 0.0203(17) Uani 1 0 .
C10 C 0.1404(4) 0.1964(3) 1.0317(4) 0.0167(16) Uani 1 0 .
C11 C 0.1125(4) 0.2712(3) 0.9962(4) 0.0167(17) Uani 1 0 .
C12 C 0.1153(4) 0.3355(3) 1.0501(4) 0.0241(18) Uani 1 0 .
C13 C 0.0906(5) 0.4046(3) 1.0117(4) 0.027(2) Uani 1 0 .
C14 C 0.0662(4) 0.4077(3) 0.9197(4) 0.0249(19) Uani 1 0 .
C15 C 0.0646(4) 0.3419(3) 0.8677(4) 0.0261(19) Uani 1 0 .
N16 N 0.0846(3) 0.2736(2) 0.9059(3) 0.0224(16) Uani 1 0 .
C17 C 0.0512(5) 0.3477(3) 0.7624(4) 0.033(2) Uani 1 0 .
O18 O 0.0401(3) 0.04974(19) 0.8173(3) 0.0222(13) Uani 1 0 .
C19 C 0 0.0164(4) 0.75 0.019(2) Uani 1 0 .
C20 C 0 0.9324(4) 0.75 0.022(3) Uani 1 0 .
C21 C 0.9570(4) 0.8930(3) 0.6785(4) 0.0236(18) Uani 1 0 .
C22 C 0.9570(5) 0.8142(3) 0.6786(4) 0.030(2) Uani 1 0 .
C23 C 0 0.7741(4) 0.75 0.030(3) Uani 1 0 .
Cl24 Cl 0 0.43722(11) 0.25 0.0282(7) Uani 1 0 .
O25 O 0.2123(3) 0.4605(2) 0.2279(3) 0.0324(15) Uani 1 0 .
N26 N 0.7144(4) 0.0766(4) 1.0884(4) 0.047(2) Uani 1 0 .
C27 C 0.6875(5) 0.1092(4) 1.0301(5) 0.041(3) Uani 1 0 .
C28 C 0.6520(5) 0.1554(4) 0.9502(5) 0.050(3) Uani 1 0 .
H1 H 0.2213 0.1189 0.7881 0.0271 Uiso 1 0 .
H2 H 0.182 0.1693 0.718 0.1105 Uiso 1 0 .
H3 H 0.1252 0.0241 0.9677 0.0466 Uiso 1 0 .
H4 H 0.1932 0.0019 1.111 0.0491 Uiso 1 0 .
H5 H 0.2364 0.1062 1.202 0.0476 Uiso 1 0 .
H6 H 0.2024 0.2275 1.1532 0.0457 Uiso 1 0 .
H7 H 0.1335 0.3325 1.1129 0.0497 Uiso 1 0 .
H8 H 0.0906 0.4491 1.0484 0.0528 Uiso 1 0 .
H9 H 0.0509 0.4549 0.8925 0.0499 Uiso 1 0 .
H10 H 0.0786 0.3932 0.7408 0.0572 Uiso 1 0 .
H11 H 0.0804 0.3054 0.7335 0.0572 Uiso 1 0 .
H12 H 0.9274 0.9198 0.6296 0.0482 Uiso 1 0 .
H13 H 0.9282 0.7874 0.6297 0.0556 Uiso 1 0 .
H14 H 0 0.7204 0.75 0.055 Uiso 1 0 .
H15 H 0.1483 0.4583 0.2422 0.0159 Uiso 1 0 .
H16 H 0.2315 0.4906 0.1766 0.0625 Uiso 1 0 .
H17 H 0.7055 0.1745 0.9173 0.0747 Uiso 1 0 .
H18 H 0.6165 0.1248 0.9112 0.0747 Uiso 1 0 .
H19 H 0.6174 0.1966 0.9731 0.0747 Uiso 1 0 .

loop_
_atom_site_aniso_label
_atom_site_aniso_U_11
_atom_site_aniso_U_22
_atom_site_aniso_U_33
_atom_site_aniso_U_12
_atom_site_aniso_U_13
_atom_site_aniso_U_23
Fe1 0.029(7) 0.009(3) 0.016(4) 0.0009(4) -0.0117(3) -0.0013(3)
Cl2 0.036(9) 0.035(13) 0.029(7) -0.0022(8) -0.0021(7) -0.0040(7)
O3 0.032(8) 0.020(8) 0.030(8) 0.0047(19) -0.0018(18) -0.0005(19)
O4 0.043(11) 0.010(5) 0.019(6) 0 -0.018(3) 0
N5 0.022(6) 0.013(5) 0.018(5) 0.0008(19) -0.007(2) -0.0016(19)
C6 0.027(8) 0.016(7) 0.023(7) 0.005(3) -0.008(3) 0.003(2)
C7 0.032(9) 0.018(7) 0.020(6) -0.001(3) -0.006(3) 0.003(2)
C8 0.025(7) 0.024(10) 0.014(5) 0.003(3) -0.011(2) 0.004(2)
C9 0.027(7) 0.018(8) 0.016(5) -0.003(2) -0.008(2) -0.001(2)
C10 0.018(5) 0.015(6) 0.018(5) 0.000(2) -0.002(2) 0.001(2)
C11 0.024(7) 0.013(6) 0.013(4) -0.001(2) -0.003(2) 0.000(2)
C12 0.035(9) 0.017(7) 0.021(6) 0.002(3) -0.014(3) -0.005(3)
C13 0.045(12) 0.016(7) 0.020(6) 0.002(3) -0.009(3) -0.006(2)
C14 0.039(10) 0.010(5) 0.026(8) -0.000(3) -0.010(3) 0.001(2)
C15 0.043(12) 0.014(6) 0.021(6) 0.001(3) -0.015(3) 0.000(2)
N16 0.038(10) 0.012(5) 0.018(5) -0.000(2) -0.011(2) -0.0017(19)
C17 0.045(12) 0.015(6) 0.038(10) 0.000(3) -0.007(3) 0.005(3)
O18 0.034(9) 0.010(4) 0.023(6) 0.0003(17) -0.0143(18) -0.0019(16)
C19 0.024(8) 0.017(8) 0.016(6) 0 -0.000(3) 0
C20 0.034(10) 0.009(5) 0.022(7) 0 -0.002(4) 0
C21 0.032(9) 0.014(6) 0.025(7) -0.003(3) -0.005(3) 0.001(2)
C22 0.052(14) 0.014(6) 0.026(7) -0.002(3) -0.004(3) -0.006(2)
C23 0.057(16) 0.007(5) 0.026(8) 0 0.010(4) 0
Cl24 0.036(9) 0.017(7) 0.031(8) 0 -0.0029(10) 0
O25 0.035(9) 0.026(10) 0.035(9) 0.004(2) -0.009(2) -0.0050(19)
N26 0.058(15) 0.043(17) 0.040(11) 0.025(3) -0.015(3) 0.002(3)
C27 0.047(13) 0.024(10) 0.051(14) 0.001(3) -0.001(4) -0.006(3)
C28 0.054(14) 0.040(16) 0.057(15) 0.010(4) 0.001(4) 0.016(4)

loop_
_atom_type_symbol
_atom_type_description
_atom_type_scat_dispersion_real
_atom_type_scat_dispersion_imag
_atom_type_scat_source
Fe Fe 0.301 0.845 'International Tables Vol. IV (1974) Table 2.2B'
Cl Cl 0.132 0.159 'International Tables Vol. IV (1974) Table 2.2B'
O O 0.008 0.006 'International Tables Vol. IV (1974) Table 2.2B'
N N 0.004 0.003 'International Tables Vol. IV (1974) Table 2.2B'
C C 0.002 0.002 'International Tables Vol. IV (1974) Table 2.2B'
H H 0 0 'International Tables Vol. IV (1974) Table 2.2B'

loop_
_geom_angle_atom_site_label_1
_geom_angle_atom_site_label_2
_geom_angle_atom_site_label_3
_geom_angle
_geom_angle_site_symmetry_1
_geom_angle_site_symmetry_2
_geom_angle_site_symmetry_3
_geom_angle_publ_flag
Cl2 Fe1 O3 178.69(12) 1_455 . . no
Cl2 Fe1 O4 93.50(6) 1_455 . . no
Cl2 Fe1 O4 93.50(6) 1_455 . 3_556 no
Cl2 Fe1 O18 92.95(13) 1_455 . . no
Cl2 Fe1 N5 89.82(14) 1_455 . . no
Cl2 Fe1 N16 92.64(14) 1_455 . . no
O3 Fe1 O4 87.78(12) . . . no
O3 Fe1 O4 87.78(12) . . 3_556 no
O3 Fe1 O18 87.15(16) . . . no
O3 Fe1 N5 88.87(17) . . . no
O3 Fe1 N16 87.01(17) . . . no
O4 Fe1 O18 98.39(19) . . . no
O4 Fe1 O18 98.39(19) 3_556 . . no
O4 Fe1 N5 168.45(19) . . . no
O4 Fe1 N5 168.45(19) 3_556 . . no
O4 Fe1 N16 92.26(19) . . . no
O4 Fe1 N16 92.26(19) 3_556 . . no
O18 Fe1 N5 92.47(16) . . . no
O18 Fe1 N16 167.64(17) . . . no
N5 Fe1 N16 76.53(17) . . . no
Fe1 O3 H1 118.8(3) . . . no
Fe1 O3 H2 117.4(3) . . . no
H1 O3 H2 101.1(4) . . . no
Fe1 O4 Fe1 134.5(3) . . 3_556 no
Fe1 O4 Fe1 134.5(3) 3_556 . . no
Fe1 O18 C19 131.4(4) . . . no
Fe1 O18 C19 131.4(4) . . 3_556 no
H15 O25 H16 118.5(4) . . . no
Fe1 N5 C6 124.1(4) . . . no
Fe1 N5 C10 116.4(3) . . . no
C6 N5 C10 119.5(5) . . . no
Fe1 N16 C11 112.4(3) . . . no
Fe1 N16 C15 127.5(4) . . . no
C11 N16 C15 118.6(4) . . . no
N5 C6 C7 122.4(5) . . . no
N5 C6 H3 118.9(5) . . . no
C7 C6 H3 118.7(5) . . . no
C6 C7 C8 118.1(5) . . . no
C6 C7 H4 121.0(6) . . . no
C8 C7 H4 120.8(5) . . . no
C7 C8 C9 120.3(5) . . . no
C7 C8 H5 120.1(5) . . . no
C9 C8 H5 119.6(5) . . . no
C8 C9 C10 119.3(5) . . . no
C8 C9 H6 120.4(5) . . . no
C10 C9 H6 120.3(5) . . . no
N5 C10 C9 120.3(5) . . . no
N5 C10 C11 116.1(4) . . . no
C9 C10 C11 123.6(5) . . . no
N16 C11 C10 116.2(4) . . . no
N16 C11 C12 121.6(5) . . . no
C10 C11 C12 122.2(5) . . . no
C11 C12 C13 119.4(5) . . . no
C11 C12 H7 120.4(5) . . . no
C13 C12 H7 120.2(5) . . . no
C12 C13 C14 119.1(5) . . . no
C12 C13 H8 120.3(5) . . . no
C14 C13 H8 120.6(6) . . . no
C13 C14 C15 119.8(5) . . . no
C13 C14 H9 119.7(5) . . . no
C15 C14 H9 120.5(6) . . . no
N16 C15 C14 121.4(5) . . . no
N16 C15 C17 119.3(5) . . . no
C14 C15 C17 119.0(5) . . . no
C15 C17 C17 110.8(7) . . 3_556 no
C15 C17 H10 109.4(6) . . . no
C15 C17 H11 109.2(5) . . . no
C17 C17 H10 109.0(4) 3_556 . . no
C17 C17 H11 108.9(5) 3_556 . . no
H10 C17 H11 109.5(7) . . . no
O18 C19 O18 125.0(7) . . 3_556 no
O18 C19 O18 125.0(7) 3_556 . . no
O18 C19 C20 117.5(3) . . 1_545 no
O18 C19 C20 117.5(3) . . 3_546 no
O18 C19 C20 117.5(3) 3_556 . 1_545 no
O18 C19 C20 117.5(3) 3_556 . 3_546 no
O18 C19 C20 117.5(3) . . 1_545 no
O18 C19 C20 117.5(3) . . 3_546 no
O18 C19 C20 117.5(3) 3_556 . 1_545 no
O18 C19 C20 117.5(3) 3_556 . 3_546 no
C19 C20 C21 120.1(3) 1_565 . 1_455 no
C19 C20 C21 120.1(3) 1_565 . 3_656 no
C19 C20 C21 120.1(3) 3_566 . 1_455 no
C19 C20 C21 120.1(3) 3_566 . 3_656 no
C19 C20 C21 120.1(3) 1_565 . 1_455 no
C19 C20 C21 120.1(3) 1_565 . 3_656 no
C19 C20 C21 120.1(3) 3_566 . 1_455 no
C19 C20 C21 120.1(3) 3_566 . 3_656 no
C21 C20 C21 119.9(7) 1_455 . 3_656 no
C21 C20 C21 119.9(7) 3_656 . 1_455 no
C20 C21 C22 120.0(6) 1_655 . . no
C20 C21 C22 120.0(6) 3_656 . . no
C20 C21 H12 120.1(5) 1_655 . . no
C20 C21 H12 120.1(5) 3_656 . . no
C22 C21 H12 119.9(6) . . . no
C21 C22 C23 120.6(6) . . 1_655 no
C21 C22 C23 120.6(6) . . 3_656 no
C21 C22 H13 119.9(6) . . . no
C23 C22 H13 119.5(6) 1_655 . . no
C23 C22 H13 119.5(6) 3_656 . . no
C22 C23 C22 119.1(7) 1_455 . 3_656 no
C22 C23 C22 119.1(7) 3_656 . 1_455 no
C22 C23 H14 120.5(4) 1_455 . . no
C22 C23 H14 120.5(4) 1_455 . 3_556 no
C22 C23 H14 120.5(4) 3_656 . . no
C22 C23 H14 120.5(4) 3_656 . 3_556 no
C22 C23 H14 120.5(4) 1_455 . . no
C22 C23 H14 120.5(4) 1_455 . 3_556 no
C22 C23 H14 120.5(4) 3_656 . . no
C22 C23 H14 120.5(4) 3_656 . 3_556 no
N26 C27 C28 178.8(8) . . . no
C27 C28 H17 107.4(7) . . . no
C27 C28 H18 109.7(6) . . . no
C27 C28 H19 108.9(7) . . . no
H17 C28 H18 109.8(8) . . . no
H17 C28 H19 109.0(7) . . . no
H18 C28 H19 111.9(8) . . . no

loop_
_geom_bond_atom_site_label_1
_geom_bond_atom_site_label_2
_geom_bond_distance
_geom_bond_site_symmetry_1
_geom_bond_site_symmetry_2
_geom_bond_publ_flag
Fe1 Cl2 2.368(2) . 1_455 no
Fe1 O3 2.158(4) . . no
Fe1 O4 1.761(2) . . no
Fe1 O4 1.761(2) . 3_556 no
Fe1 O18 2.016(4) . . no
Fe1 N5 2.123(5) . . no
Fe1 N16 2.207(4) . . no
O3 H1 0.946(4) . . no
O3 H2 0.945(4) . . no
O18 C19 1.274(5) . . no
O18 C19 1.274(5) . 3_556 no
O25 H15 0.942(4) . . no
O25 H16 0.954(4) . . no
N5 C6 1.339(7) . . no
N5 C10 1.358(7) . . no
N16 C11 1.366(7) . . no
N16 C15 1.355(7) . . no
N26 C27 1.090(8) . . no
C6 C7 1.378(8) . . no
C6 H3 0.949(6) . . no
C7 C8 1.383(8) . . no
C7 H4 0.948(5) . . no
C8 C9 1.363(8) . . no
C8 H5 0.944(5) . . no
C9 C10 1.398(7) . . no
C9 H6 0.942(5) . . no
C10 C11 1.470(7) . . no
C11 C12 1.376(7) . . no
C12 C13 1.386(8) . . no
C12 H7 0.945(5) . . no
C13 C14 1.376(8) . . no
C13 H8 0.947(5) . . no
C14 C15 1.383(8) . . no
C14 H9 0.945(5) . . no
C15 C17 1.538(8) . . no
C17 C17 1.512(13) . 3_556 no
C17 H10 0.947(6) . . no
C17 H11 0.952(6) . . no
C19 C20 1.479(10) . 1_545 no
C19 C20 1.479(10) . 3_546 no
C20 C21 1.391(7) . 1_455 no
C20 C21 1.391(7) . 3_656 no
C21 C22 1.389(8) . . no
C21 H12 0.950(6) . . no
C22 C23 1.394(7) . 1_655 no
C22 C23 1.394(7) . 3_656 no
C22 H13 0.945(6) . . no
C23 H14 0.947(8) . . no
C23 H14 0.947(8) . 3_556 no
C27 C28 1.502(10) . . no
C28 H17 0.965(8) . . no
C28 H18 0.931(8) . . no
C28 H19 0.941(8) . . no
